data_1566413
loop_
_publ_author_name
'Wu, Wen-Biao'
'Mu, Bo-Shuai'
'Yu, Jin-Sheng'
'Zhou, Jian'

_publ_section_title
;
 Me2(CH2=CH)SiCN: a bifunctional ethylene equivalent for Diels-Alder
 reaction based controllable tandem synthesis
;
_journal_name_full 'Chemical Science'
_journal_paper_doi 10.1039/D2SC00147K
_journal_year 2022
_chemical_absolute_configuration unk
_chemical_formula_moiety 'C20 H17 N O'
_chemical_formula_sum 'C20 H17 N O'
_chemical_formula_weight 287.35
_space_group_crystal_system orthorhombic
_space_group_IT_number 19
_space_group_name_Hall 'P 2ac 2ab'
_space_group_name_H-M_alt 'P 21 21 21'
_atom_sites_solution_hydrogens geom
_atom_sites_solution_primary direct
_audit_creation_date 2020-01-15
_audit_creation_method
;
Olex2 1.2
(compiled 2018.05.29 svn.r3508 for OlexSys, GUI svn.r5506)
;
_audit_update_record
;
2021-05-13 deposited with the CCDC.	2022-02-24 downloaded from the CCDC.
;
_cell_angle_alpha 90
_cell_angle_beta 90
_cell_angle_gamma 90
_cell_formula_units_Z 4
_cell_length_a 6.55952(19)
_cell_length_b 7.19955(14)
_cell_length_c 33.3740(6)
_cell_measurement_reflns_used 10042
_cell_measurement_temperature 100.00(10)
_cell_measurement_theta_max 73.5650
_cell_measurement_theta_min 5.2840
_cell_volume 1576.11(6)
_computing_cell_refinement 'CrysAlisPro 1.171.39.28b (Rigaku OD, 2015)'
_computing_data_collection 'CrysAlisPro 1.171.39.28b (Rigaku OD, 2015)'
_computing_data_reduction 'CrysAlisPro 1.171.39.28b (Rigaku OD, 2015)'
_computing_molecular_graphics 'Olex2 (Dolomanov et al., 2009)'
_computing_publication_material 'Olex2 (Dolomanov et al., 2009)'
_computing_structure_refinement 'ShelXL (Sheldrick, 2015)'
_computing_structure_solution 'ShelXS (Sheldrick, 2008)'
_diffrn_ambient_environment N~2~
_diffrn_ambient_temperature 100.00(10)
_diffrn_detector 'CCD plate'
_diffrn_measured_fraction_theta_full 0.995
_diffrn_measured_fraction_theta_max 0.995
_diffrn_measurement_details
;
List of Runs (angles in degrees, time in seconds):

  # Type    Start    End  Width  t~exp~   \w     \q     \k     \f   Frames
#--------------------------------------------------------------------------
  1  \w    -30.00  45.00   1.00    1.00    --    0.00  82.00 120.00   75
  2  \w    -88.00  -2.00   1.00    1.00    --    0.00 -57.00 120.00   86
  3  \w     -3.00  34.00   1.00    1.00    --    0.00  19.00  90.00   37
  4  \w     48.00  84.00   1.00    1.00    --    0.00  82.00 120.00   36
  5  \w    -48.00  23.00   1.00    1.00    --    0.00 -57.00   0.00   71
  6  \w     29.00  89.00   1.00    1.00    --    0.00  19.00-180.00   60
  7  \w    -19.00  20.00   1.00    1.00    --    0.00  19.00-180.00   39
  8  \w    -21.00  86.00   1.00    1.00    --    0.00  19.00 -60.00  107
  9  \w     -5.00  22.00   1.00    1.00    --    0.00  57.00 120.00   27
 10  \w     72.00 141.00   1.00    1.00    --   95.80  56.00-155.65   69
 11  \w     94.00 183.00   1.00    1.00    --   95.80  79.00-105.36   89
 12  \w     64.00  91.00   1.00    1.00    --   95.80  79.00-105.36   27
 13  \w     63.00 107.00   1.00    1.00    --   95.80  81.00  99.10   44
 14  \w    138.00 179.00   1.00    1.00    --   95.80  81.00  99.10   41
 15  \w    136.00 185.00   1.00    1.00    --   95.80  63.00 -54.19   49
 16  \w     74.00  99.00   1.00    1.00    --   95.80  54.00  -9.01   25
 17  \w    148.00 174.00   1.00    1.00    --   95.80  78.00 140.50   26
 18  \w    120.00 185.00   1.00    1.00    --   95.80  75.00-156.18   65
 19  \w     66.00  92.00   1.00    1.00    --   95.80  75.00-156.18   26
 20  \w     97.00 124.00   1.00    1.00    --   95.80  78.00 140.50   27
 21  \w     66.00  91.00   1.00    1.00    --   95.80  74.00 172.50   25
 22  \w     65.00  91.00   1.00    1.00    --   95.80  77.00-180.00   26
 23  \w     65.00  92.00   1.00    1.00    --   95.80  77.00 -30.00   27
 24  \w     76.00 102.00   1.00    1.00    --   95.80  45.00 -90.00   26
 25  \w     65.00  91.00   1.00    1.00    --   95.80  77.00-120.00   26
 26  \w      7.00 128.00   1.00    1.00    --   95.80 -82.00-150.00  121
 27  \w     99.00 182.00   1.00    1.00    --   95.80  82.00 -90.00   83
 28  \w     71.00 108.00   1.00    1.00    --   95.80  61.00   0.00   37
 29  \w     34.00  59.00   1.00    1.00    --   95.80 -82.00 120.00   25
 30  \w     71.00 103.00   1.00    1.00    --   95.80 -82.00 120.00   32
 31  \w     70.00 104.00   1.00    1.00    --   95.80  63.00 -54.19   34
 32  \w    145.00 171.00   1.00    1.00    --   95.80  77.00  55.21   26
 33  \w     65.00  91.00   1.00    1.00    --   95.80  77.00  30.00   26
 34  \w    117.00 142.00   1.00    1.00    --   95.80  82.00-150.00   25
 35  \w     65.00  91.00   1.00    1.00    --   95.80  77.00  55.21   26
 36  \w     65.00  95.00   1.00    1.00    --   95.80  78.00 140.50   30
 37  \w    145.00 171.00   1.00    1.00    --   95.80  77.00  30.00   26
 38  \w     63.00  90.00   1.00    1.00    --   95.80  82.00-150.00   27
 39  \w    159.00 185.00   1.00    1.00    --   95.80  77.00 120.00   26
 40  \w     63.00  89.00   1.00    1.00    --   95.80  82.00   0.00   26
 41  \w     65.00  91.00   1.00    1.00    --   95.80  77.00 -90.00   26
 42  \w     59.00 127.00   1.00    1.00    --   95.80 -82.00 -60.00   68
 43  \w     63.00  89.00   1.00    1.00    --   95.80  82.00 150.00   26
 44  \w    111.00 184.00   1.00    1.00    --   95.80  82.00 150.00   73
 45  \w    113.00 139.00   1.00    1.00    --   95.80  56.00  24.21   26
 46  \w     75.00 100.00   1.00    1.00    --   95.80  61.00  60.00   25
 47  \w     94.00 138.00   1.00    1.00    --   95.80  77.00 120.00   44
 48  \w     64.00  89.00   1.00    1.00    --   95.80  82.00 120.00   25
 49  \w     65.00  91.00   1.00    1.00    --   95.80  77.00 120.00   26
 50  \w     72.00 105.00   1.00    1.00    --   95.80  56.00  24.21   33
 51  \w     65.00  91.00   1.00    1.00    --   95.80  77.00 -60.00   26
 52  \w     75.00 156.00   1.00    1.00    --   95.80  45.00-180.00   81
 53  \w     66.00 115.00   1.00    1.00    --   95.80  77.00-150.00   49
 54  \w     63.00  89.00   1.00    1.00    --   95.80  82.00 -90.00   26
 55  \w    158.00 185.00   1.00    1.00    --   95.80  56.00-155.65   27
 56  \w     76.00 171.00   1.00    1.00    --   95.80  45.00 120.00   95
 57  \w    124.00 150.00   1.00    1.00    --   95.80  54.00  -9.01   26
 58  \w    148.00 178.00   1.00    1.00    --   95.80  49.00  56.36   30
 59  \w     65.00  91.00   1.00    1.00    --   95.80  77.00  90.00   26
 60  \w     63.00 173.00   1.00    1.00    --   95.80  82.00  60.00  110
 61  \w     71.00 149.00   1.00    1.00    --   95.80  61.00 -30.00   78
 62  \w     14.00 113.00   1.00    1.00    --   95.80 -61.00-150.00   99
 63  \w     16.00 123.00   1.00    1.00    --   95.80 -82.00  60.00  107
 64  \w     74.00 142.00   1.00    1.00    --   95.80  49.00  56.36   68
;
_diffrn_measurement_device 'four-circle diffractometer'
_diffrn_measurement_device_type 'XtaLAB AFC12 (RINC): Kappa dual home/near'
_diffrn_measurement_method '\w scans'
_diffrn_orient_matrix_type 'CrysAlisPro convention (1999,Acta A55,543-557)'
_diffrn_orient_matrix_UB_11 0.0018928000
_diffrn_orient_matrix_UB_12 0.0496753000
_diffrn_orient_matrix_UB_13 0.0448899000
_diffrn_orient_matrix_UB_21 -0.0104720000
_diffrn_orient_matrix_UB_22 0.2079197000
_diffrn_orient_matrix_UB_23 -0.0107231000
_diffrn_orient_matrix_UB_31 -0.2346435000
_diffrn_orient_matrix_UB_32 -0.0088519000
_diffrn_orient_matrix_UB_33 0.0008494000
_diffrn_radiation_monochromator graphite
_diffrn_radiation_probe x-ray
_diffrn_radiation_type CuK\a
_diffrn_radiation_wavelength 1.54184
_diffrn_reflns_av_R_equivalents 0.0588
_diffrn_reflns_av_unetI/netI 0.0246
_diffrn_reflns_Laue_measured_fraction_full 0.995
_diffrn_reflns_Laue_measured_fraction_max 0.995
_diffrn_reflns_limit_h_max 7
_diffrn_reflns_limit_h_min -7
_diffrn_reflns_limit_k_max 8
_diffrn_reflns_limit_k_min -8
_diffrn_reflns_limit_l_max 39
_diffrn_reflns_limit_l_min -39
_diffrn_reflns_number 32998
_diffrn_reflns_point_group_measured_fraction_full 0.997
_diffrn_reflns_point_group_measured_fraction_max 0.997
_diffrn_reflns_theta_full 67.075
_diffrn_reflns_theta_max 67.075
_diffrn_reflns_theta_min 6.697
_diffrn_source 'fine-focus sealed X-ray tube'
_diffrn_source_type 'Enhance (Cu) X-ray Source'
_exptl_absorpt_coefficient_mu 0.580
_exptl_absorpt_correction_T_max 1.00000
_exptl_absorpt_correction_T_min 0.48811
_exptl_absorpt_correction_type multi-scan
_exptl_absorpt_process_details
;
CrysAlisPro 1.171.39.28b (Rigaku Oxford Diffraction, 2015)
Empirical absorption correction using spherical harmonics,
 implemented in SCALE3 ABSPACK scaling algorithm.
;
_exptl_crystal_colour 'clear light colourless'
_exptl_crystal_colour_lustre clear
_exptl_crystal_colour_modifier light
_exptl_crystal_colour_primary colourless
_exptl_crystal_density_diffrn 1.211
_exptl_crystal_description block
_exptl_crystal_F_000 608
_exptl_crystal_size_max 0.3
_exptl_crystal_size_mid 0.25
_exptl_crystal_size_min 0.25
_refine_diff_density_max 0.318
_refine_diff_density_min -0.129
_refine_diff_density_rms 0.034
_refine_ls_abs_structure_details
;
 Flack x determined using 985 quotients [(I+)-(I-)]/[(I+)+(I-)]
 (Parsons, Flack and Wagner, Acta Cryst. B69 (2013) 249-259).
;
_refine_ls_abs_structure_Flack 0.08(19)
_refine_ls_extinction_method none
_refine_ls_goodness_of_fit_ref 1.078
_refine_ls_hydrogen_treatment constr
_refine_ls_matrix_type full
_refine_ls_number_parameters 217
_refine_ls_number_reflns 2806
_refine_ls_number_restraints 0
_refine_ls_restrained_S_all 1.078
_refine_ls_R_factor_all 0.0425
_refine_ls_R_factor_gt 0.0392
_refine_ls_shift/su_max 0.000
_refine_ls_shift/su_mean 0.000
_refine_ls_structure_factor_coef Fsqd
_refine_ls_weighting_details 'w=1/[\s^2^(Fo^2^)+(0.0558P)^2^+0.2626P] where P=(Fo^2^+2Fc^2^)/3'
_refine_ls_weighting_scheme calc
_refine_ls_wR_factor_gt 0.1032
_refine_ls_wR_factor_ref 0.1052
_reflns_Friedel_coverage 0.683
_reflns_Friedel_fraction_full 0.999
_reflns_Friedel_fraction_max 0.999
_reflns_number_gt 2596
_reflns_number_total 2806
_reflns_threshold_expression 'I > 2\s(I)'
_cod_data_source_file d2sc00147k2.cif
_cod_data_source_block exp_1154
_cod_database_code 1566413
_shelx_shelxl_version_number 2016/6
_shelx_space_group_comment
;
The symmetry employed for this shelxl refinement is uniquely defined
by the following loop, which should always be used as a source of
symmetry information in preference to the above space-group names.
They are only intended as comments.
;
_shelx_estimated_absorpt_t_max 0.869
_shelx_estimated_absorpt_t_min 0.845
_reflns_odcompleteness_completeness 99.77
_reflns_odcompleteness_iscentric 1
_reflns_odcompleteness_theta 66.97
_olex2_refinement_description
;
1. Fixed Uiso
 At 1.2 times of:
  All C(H) groups, All C(H,H) groups
2. Others
 Fixed Sof: C01(0.5) C02(0.5) N01(0.5) N02(0.5)
3.a Ternary CH refined with riding coordinates:
 C8(H8), C9(H9), C11(H11)
3.b Secondary CH2 refined with riding coordinates:
 C10(H10a,H10b), C12(H12a,H12b)
3.c Aromatic/amide H refined with riding coordinates:
 C1(H1), C2(H2), C3(H3), C4(H4), C5(H5), C15(H15), C16(H16), C17(H17),
 C18(H18), C19(H19)
;
_olex2_submission_special_instructions 'No special instructions were received'
_oxdiff_exptl_absorpt_empirical_details
;
Empirical correction (ABSPACK) includes:
- Absorption correction using spherical harmonics
- Frame scaling
;
_oxdiff_exptl_absorpt_empirical_full_max 1.651
_oxdiff_exptl_absorpt_empirical_full_min 0.554

loop_
_space_group_symop_operation_xyz
'x, y, z'
'-x+1/2, -y, z+1/2'
'x+1/2, -y+1/2, -z'
'-x, y+1/2, -z+1/2'

loop_
_atom_site_label
_atom_site_type_symbol
_atom_site_fract_x
_atom_site_fract_y
_atom_site_fract_z
_atom_site_U_iso_or_equiv
_atom_site_adp_type
_atom_site_occupancy
_atom_site_site_symmetry_order
_atom_site_calc_flag
_atom_site_refinement_flags_posn
_atom_site_refinement_flags_adp
_atom_site_refinement_flags_occupancy
_atom_site_disorder_assembly
_atom_site_disorder_group
C1 C -0.7470(5) -0.5160(4) -0.21941(7) 0.0456(6) Uani 1 1 d . . . . .
H1 H -0.618220 -0.513188 -0.231043 0.055 Uiso 1 1 calc R . . . .
C01 C -0.3755(9) 0.0458(7) -0.14494(16) 0.0420(12) Uani 0.5 1 d . . P . .
C02 C -0.4945(10) -0.2173(6) -0.10405(13) 0.0439(13) Uani 0.5 1 d . . P . .
C2 C -0.8786(5) -0.6609(4) -0.22777(7) 0.0524(7) Uani 1 1 d . . . . .
H2 H -0.838231 -0.754859 -0.245167 0.063 Uiso 1 1 calc R . . . .
C3 C -1.0700(5) -0.6671(4) -0.21042(8) 0.0528(7) Uani 1 1 d . . . . .
H3 H -1.157283 -0.765701 -0.215873 0.063 Uiso 1 1 calc R . . . .
C4 C -1.1311(5) -0.5264(4) -0.18498(7) 0.0476(6) Uani 1 1 d . . . . .
H4 H -1.260190 -0.530208 -0.173470 0.057 Uiso 1 1 calc R . . . .
C5 C -1.0017(4) -0.3800(4) -0.17652(7) 0.0428(6) Uani 1 1 d . . . . .
H5 H -1.044267 -0.285470 -0.159468 0.051 Uiso 1 1 calc R . . . .
C6 C -0.8075(4) -0.3736(3) -0.19348(7) 0.0403(6) Uani 1 1 d . . . . .
C7 C -0.6616(4) -0.2172(4) -0.18597(7) 0.0426(6) Uani 1 1 d . . . . .
C8 C -0.7128(4) -0.0719(3) -0.15448(7) 0.0412(6) Uani 1 1 d . . . . .
H8 H -0.851756 -0.028778 -0.159894 0.049 Uiso 1 1 calc R . . . .
C9 C -0.5732(4) 0.0979(4) -0.15648(8) 0.0445(6) Uani 1 1 d . . . . .
H9 H -0.571054 0.147391 -0.183830 0.053 Uiso 1 1 calc R . . . .
C10 C -0.6479(5) 0.2476(3) -0.12736(7) 0.0449(6) Uani 1 1 d . . . . .
H10A H -0.782223 0.289178 -0.135588 0.054 Uiso 1 1 calc R . . . .
H10B H -0.556592 0.353443 -0.128581 0.054 Uiso 1 1 calc R . . . .
C11 C -0.6585(4) 0.1770(3) -0.08402(7) 0.0431(6) Uani 1 1 d . . . . .
H11 H -0.519181 0.149061 -0.075301 0.052 Uiso 1 1 calc R . . . .
C12 C -0.7821(5) -0.0028(3) -0.08163(7) 0.0445(6) Uani 1 1 d . . . . .
H12A H -0.924280 0.025524 -0.086801 0.053 Uiso 1 1 calc R . . . .
H12B H -0.772595 -0.051874 -0.054628 0.053 Uiso 1 1 calc R . . . .
C13 C -0.7114(5) -0.1534(3) -0.11137(7) 0.0446(6) Uani 1 1 d . . . . .
C14 C -0.7447(4) 0.3224(3) -0.05585(7) 0.0412(6) Uani 1 1 d . . . . .
C15 C -0.9351(4) 0.4029(4) -0.06286(8) 0.0455(6) Uani 1 1 d . . . . .
H15 H -1.009631 0.367971 -0.085333 0.055 Uiso 1 1 calc R . . . .
C16 C -1.0144(5) 0.5341(3) -0.03677(8) 0.0485(7) Uani 1 1 d . . . . .
H16 H -1.141212 0.586724 -0.041931 0.058 Uiso 1 1 calc R . . . .
C17 C -0.9065(5) 0.5869(4) -0.00321(9) 0.0494(7) Uani 1 1 d . . . . .
H17 H -0.959430 0.675626 0.014177 0.059 Uiso 1 1 calc R . . . .
C18 C -0.7198(5) 0.5071(4) 0.00433(8) 0.0506(7) Uani 1 1 d . . . . .
H18 H -0.646958 0.541308 0.027077 0.061 Uiso 1 1 calc R . . . .
C19 C -0.6390(4) 0.3758(3) -0.02180(8) 0.0457(6) Uani 1 1 d . . . . .
H19 H -0.512477 0.323242 -0.016348 0.055 Uiso 1 1 calc R . . . .
N01 N -0.2096(8) 0.0126(8) -0.13427(17) 0.0652(14) Uani 0.5 1 d . . P . .
N02 N -0.3265(9) -0.2643(7) -0.09880(13) 0.0608(14) Uani 0.5 1 d . . P . .
O1 O -0.5032(3) -0.2053(3) -0.20497(6) 0.0553(5) Uani 1 1 d . . . . .

loop_
_atom_site_aniso_label
_atom_site_aniso_U_11
_atom_site_aniso_U_22
_atom_site_aniso_U_33
_atom_site_aniso_U_23
_atom_site_aniso_U_13
_atom_site_aniso_U_12
C1 0.0605(17) 0.0460(14) 0.0303(11) 0.0021(11) -0.0023(11) 0.0134(13)
C01 0.045(3) 0.030(2) 0.052(3) -0.002(2) 0.010(2) -0.001(2)
C02 0.079(4) 0.030(2) 0.023(2) 0.0023(17) -0.001(2) 0.013(3)
C2 0.078(2) 0.0461(15) 0.0331(12) -0.0091(11) -0.0074(13) 0.0123(15)
C3 0.0682(19) 0.0509(15) 0.0392(13) -0.0059(12) -0.0106(13) -0.0009(15)
C4 0.0532(17) 0.0505(15) 0.0392(12) -0.0015(12) -0.0061(12) 0.0023(13)
C5 0.0532(15) 0.0418(13) 0.0336(12) -0.0024(10) -0.0029(11) 0.0130(12)
C6 0.0548(16) 0.0373(13) 0.0287(11) 0.0019(9) -0.0045(10) 0.0114(11)
C7 0.0512(16) 0.0422(13) 0.0346(12) 0.0049(10) 0.0008(11) 0.0124(11)
C8 0.0501(16) 0.0360(12) 0.0374(12) 0.0025(10) -0.0001(11) 0.0097(11)
C9 0.0578(17) 0.0368(12) 0.0389(12) 0.0054(10) 0.0039(12) 0.0054(12)
C10 0.0578(17) 0.0314(12) 0.0456(14) 0.0034(11) 0.0044(12) 0.0055(12)
C11 0.0546(16) 0.0338(12) 0.0409(12) 0.0013(10) -0.0045(11) 0.0063(12)
C12 0.0680(18) 0.0306(12) 0.0349(11) 0.0024(10) 0.0014(11) 0.0033(12)
C13 0.0668(18) 0.0330(13) 0.0338(12) 0.0025(10) -0.0006(11) 0.0087(12)
C14 0.0531(16) 0.0302(11) 0.0404(12) 0.0023(10) -0.0003(11) 0.0011(12)
C15 0.0538(17) 0.0378(13) 0.0450(13) -0.0007(11) -0.0035(12) 0.0064(12)
C16 0.0516(16) 0.0349(13) 0.0589(15) 0.0010(12) 0.0057(13) 0.0050(12)
C17 0.0596(18) 0.0308(12) 0.0577(16) -0.0078(12) 0.0083(13) -0.0067(12)
C18 0.0586(19) 0.0380(13) 0.0553(15) -0.0108(13) -0.0021(13) -0.0088(13)
C19 0.0509(16) 0.0346(13) 0.0516(14) -0.0023(11) -0.0028(12) -0.0019(12)
N01 0.045(3) 0.062(3) 0.089(4) -0.021(3) 0.002(3) 0.006(3)
N02 0.081(4) 0.062(3) 0.039(2) -0.001(2) -0.006(2) 0.033(3)
O1 0.0609(12) 0.0546(11) 0.0503(10) -0.0006(8) 0.0138(10) 0.0077(10)

loop_
_atom_type_symbol
_atom_type_description
_atom_type_scat_dispersion_real
_atom_type_scat_dispersion_imag
_atom_type_scat_source
C C 0.0181 0.0091 'International Tables Vol C Tables 4.2.6.8 and 6.1.1.4'
H H 0.0000 0.0000 'International Tables Vol C Tables 4.2.6.8 and 6.1.1.4'
N N 0.0311 0.0180 'International Tables Vol C Tables 4.2.6.8 and 6.1.1.4'
O O 0.0492 0.0322 'International Tables Vol C Tables 4.2.6.8 and 6.1.1.4'

loop_
_geom_angle_atom_site_label_1
_geom_angle_atom_site_label_2
_geom_angle_atom_site_label_3
_geom_angle
_geom_angle_site_symmetry_1
_geom_angle_site_symmetry_3
_geom_angle_publ_flag
C2 C1 C6 120.0(3) . . ?
N01 C01 C9 175.9(5) . . ?
N02 C02 C13 179.0(5) . . ?
C1 C2 C3 120.4(3) . . ?
C4 C3 C2 119.8(3) . . ?
C3 C4 C5 120.4(3) . . ?
C4 C5 C6 120.2(2) . . ?
C1 C6 C7 118.2(2) . . ?
C5 C6 C1 119.1(3) . . ?
C5 C6 C7 122.7(2) . . ?
C6 C7 C8 119.4(2) . . ?
O1 C7 C6 120.6(2) . . ?
O1 C7 C8 119.9(3) . . ?
C7 C8 C9 112.8(2) . . ?
C7 C8 C13 112.27(19) . . ?
C9 C8 C13 109.8(2) . . ?
C01 C9 C8 109.1(3) . . ?
C01 C9 C10 108.1(3) . . ?
C8 C9 C10 110.1(2) . . ?
C9 C10 C11 112.3(2) . . ?
C12 C11 C10 110.7(2) . . ?
C14 C11 C10 111.84(19) . . ?
C14 C11 C12 110.8(2) . . ?
C11 C12 C13 113.7(2) . . ?
C02 C13 C8 105.6(3) . . ?
C02 C13 C12 113.1(3) . . ?
C12 C13 C8 109.18(19) . . ?
C15 C14 C11 121.1(2) . . ?
C19 C14 C11 120.9(2) . . ?
C19 C14 C15 118.0(2) . . ?
C16 C15 C14 120.9(3) . . ?
C17 C16 C15 120.4(3) . . ?
C18 C17 C16 119.4(3) . . ?
C17 C18 C19 120.5(3) . . ?
C14 C19 C18 120.8(3) . . ?

loop_
_geom_bond_atom_site_label_1
_geom_bond_atom_site_label_2
_geom_bond_distance
_geom_bond_site_symmetry_2
_geom_bond_publ_flag
C1 C2 1.383(4) . ?
C1 C6 1.399(3) . ?
C01 C9 1.403(6) . ?
C01 N01 1.170(7) . ?
C02 C13 1.516(7) . ?
C02 N02 1.166(7) . ?
C2 C3 1.383(4) . ?
C3 C4 1.381(4) . ?
C4 C5 1.383(4) . ?
C5 C6 1.395(4) . ?
C6 C7 1.499(4) . ?
C7 C8 1.520(3) . ?
C7 O1 1.220(3) . ?
C8 C9 1.529(4) . ?
C8 C13 1.554(3) . ?
C9 C10 1.532(4) . ?
C10 C11 1.535(3) . ?
C11 C12 1.529(4) . ?
C11 C14 1.517(3) . ?
C12 C13 1.542(3) . ?
C14 C15 1.396(4) . ?
C14 C19 1.386(4) . ?
C15 C16 1.386(4) . ?
C16 C17 1.379(4) . ?
C17 C18 1.376(4) . ?
C18 C19 1.391(4) . ?
